data_7051739
loop_
_publ_author_name
'Bi, Weiyu'
'Wei, Tao'
'L\"u, Xingqiang'
'Hui, Yani'
'Song, Jirong'
'Zhao, Shunsheng'
'Wong, Wai-Kwok'
'Jones, Richard A.'

_publ_section_title
;
 Hetero-trinuclear near-infrared (NIR) luminescent Zn2Ln complexes from
 Salen-type Schiff-base ligands
;
_journal_issue 11
_journal_name_full 'New Journal of Chemistry'
_journal_page_first 2326
_journal_paper_doi 10.1039/b9nj00228f
_journal_volume 33
_journal_year 2009
_chemical_formula_sum 'C42 H40 N9 Nd O14 Zn2'
_chemical_formula_weight 1169.81
_chemical_name_systematic
;
?
;
_space_group_IT_number 33
_symmetry_cell_setting orthorhombic
_symmetry_space_group_name_Hall 'P 2c -2n'
_symmetry_space_group_name_H-M 'P n a 21'
_atom_sites_solution_hydrogens geom
_atom_sites_solution_primary direct
_atom_sites_solution_secondary difmap
_audit_creation_method SHELXL-97
_cell_angle_alpha 90.00
_cell_angle_beta 90.00
_cell_angle_gamma 90.00
_cell_formula_units_Z 4
_cell_length_a 21.4029(4)
_cell_length_b 11.2947(3)
_cell_length_c 18.8883(5)
_cell_measurement_temperature 293(2)
_cell_volume 4566.05(19)
_computing_structure_refinement 'SHELXL-97 (Sheldrick, 1997)'
_computing_structure_solution 'SHELXS-97 (Sheldrick, 1990)'
_diffrn_ambient_temperature 293(2)
_diffrn_measured_fraction_theta_full 0.970
_diffrn_measured_fraction_theta_max 0.970
_diffrn_measurement_device_type 'Bruker Smart CCD'
_diffrn_measurement_method 'w scan'
_diffrn_radiation_monochromator graphite
_diffrn_radiation_source 'fine-focus sealed tube'
_diffrn_radiation_type CuK\a
_diffrn_radiation_wavelength 1.54184
_diffrn_reflns_av_R_equivalents 0.0267
_diffrn_reflns_av_sigmaI/netI 0.0324
_diffrn_reflns_limit_h_max 22
_diffrn_reflns_limit_h_min -24
_diffrn_reflns_limit_k_max 9
_diffrn_reflns_limit_k_min -12
_diffrn_reflns_limit_l_max 21
_diffrn_reflns_limit_l_min -20
_diffrn_reflns_number 9082
_diffrn_reflns_theta_full 61.63
_diffrn_reflns_theta_max 61.63
_diffrn_reflns_theta_min 4.13
_exptl_absorpt_coefficient_mu 10.424
_exptl_absorpt_correction_type SADABS
_exptl_crystal_colour yellow
_exptl_crystal_density_diffrn 1.702
_exptl_crystal_density_method 'not measured'
_exptl_crystal_description block
_exptl_crystal_F_000 2348
_exptl_crystal_size_max 0.31
_exptl_crystal_size_mid 0.25
_exptl_crystal_size_min 0.21
_refine_diff_density_max 1.270
_refine_diff_density_min -0.513
_refine_diff_density_rms 0.106
_refine_ls_abs_structure_details 'Flack H D (1983), Acta Cryst. A39, 876-881'
_refine_ls_abs_structure_Flack -0.001(5)
_refine_ls_extinction_method none
_refine_ls_goodness_of_fit_ref 1.051
_refine_ls_hydrogen_treatment mixed
_refine_ls_matrix_type full
_refine_ls_number_parameters 613
_refine_ls_number_reflns 4749
_refine_ls_number_restraints 4
_refine_ls_restrained_S_all 1.289
_refine_ls_R_factor_all 0.0505
_refine_ls_R_factor_gt 0.0451
_refine_ls_shift/su_max 14.555
_refine_ls_shift/su_mean 0.152
_refine_ls_structure_factor_coef Fsqd
_refine_ls_weighting_details 'calc w=1/[\s^2^(Fo^2^)+(0.1008P)^2^+0.4072P] where P=(Fo^2^+2Fc^2^)/3'
_refine_ls_weighting_scheme calc
_refine_ls_wR_factor_gt 0.1296
_refine_ls_wR_factor_ref 0.1332
_reflns_number_gt 4220
_reflns_number_total 4749
_reflns_threshold_expression >2sigma(I)
_cod_data_source_file b9nj00228f.txt
_cod_data_source_block complex1
_cod_original_cell_volume 4566.04(19)
_cod_original_sg_symbol_H-M pna2(1)
_cod_database_code 7051739

loop_
_symmetry_equiv_pos_as_xyz
'x, y, z'
'-x, -y, z+1/2'
'x+1/2, -y+1/2, z'
'-x+1/2, y+1/2, z+1/2'

loop_
_atom_site_label
_atom_site_type_symbol
_atom_site_fract_x
_atom_site_fract_y
_atom_site_fract_z
_atom_site_U_iso_or_equiv
_atom_site_adp_type
_atom_site_occupancy
_atom_site_symmetry_multiplicity
_atom_site_calc_flag
_atom_site_refinement_flags
_atom_site_disorder_assembly
_atom_site_disorder_group
Nd1 Nd 0.38804(3) -0.67845(5) 0.26096(5) 0.0377(3) Uani 1 1 d . . .
Zn1 Zn 0.38282(8) -0.98838(16) 0.24728(10) 0.0453(5) Uani 1 1 d . . .
Zn2 Zn 0.54656(7) -0.60343(14) 0.26724(13) 0.0416(4) Uani 1 1 d . . .
O7 O 0.3607(6) -0.6351(12) 0.1298(6) 0.055(3) Uani 1 1 d . . .
N8 N 0.3890(6) -0.5443(12) 0.4001(7) 0.048(3) Uani 1 1 d . . .
O11 O 0.2973(5) -0.5450(10) 0.2660(8) 0.061(3) Uani 1 1 d D . .
N2 N 0.4645(7) -1.0861(12) 0.2472(8) 0.062(4) Uani 1 1 d . . .
N4 N 0.6109(5) -0.7378(11) 0.2601(10) 0.054(3) Uani 1 1 d . . .
O3 O 0.4878(4) -0.7189(9) 0.3164(5) 0.045(2) Uani 1 1 d . . .
O4 O 0.4699(4) -0.5514(8) 0.2128(5) 0.039(2) Uani 1 1 d . . .
O5 O 0.3002(5) -0.7639(11) 0.1790(6) 0.055(3) Uani 1 1 d . . .
C23 C 0.4651(9) -0.8596(14) 0.4054(9) 0.055(4) Uani 1 1 d . . .
H23A H 0.4263 -0.8241 0.4119 0.066 Uiso 1 1 calc R . .
O6 O 0.2860(7) -0.7192(13) 0.0679(6) 0.080(4) Uani 1 1 d . . .
C28 C 0.6094(8) -0.8346(15) 0.2980(14) 0.071(6) Uani 1 1 d . . .
H28A H 0.6422 -0.8874 0.2914 0.085 Uiso 1 1 calc R . .
N7 N 0.3155(7) -0.7066(13) 0.1242(8) 0.058(4) Uani 1 1 d . . .
N5 N 0.6026(6) -0.5361(12) 0.1893(8) 0.052(3) Uani 1 1 d . . .
N3 N 0.3301(6) -1.0429(12) 0.1639(8) 0.051(3) Uani 1 1 d . . .
C25 C 0.5383(15) -1.0129(17) 0.4402(14) 0.093(8) Uani 1 1 d . . .
H25A H 0.5484 -1.0772 0.4687 0.112 Uiso 1 1 calc R . .
C26 C 0.5795(13) -0.9718(19) 0.3915(16) 0.095(9) Uani 1 1 d . . .
H26A H 0.6178 -1.0096 0.3859 0.114 Uiso 1 1 calc R . .
C24 C 0.4820(13) -0.9585(17) 0.4465(11) 0.083(7) Uani 1 1 d . . .
H24A H 0.4535 -0.9876 0.4794 0.099 Uiso 1 1 calc R . .
O1 O 0.3405(4) -0.8611(8) 0.3055(5) 0.041(2) Uani 1 1 d . . .
C37 C 0.4699(6) -0.4579(11) 0.1663(7) 0.035(3) Uani 1 1 d . . .
O9 O 0.3921(6) -0.4927(12) 0.4578(7) 0.073(4) Uani 1 1 d . . .
O10 O 0.4134(6) -0.4999(9) 0.3452(6) 0.053(3) Uani 1 1 d . . .
C1 C 0.2961(7) -0.8804(12) 0.3528(8) 0.041(3) Uani 1 1 d . . .
C2 C 0.2515(7) -0.7921(15) 0.3694(8) 0.047(4) Uani 1 1 d . . .
H2A H 0.2520 -0.7219 0.3436 0.057 Uiso 1 1 calc R . .
C22 C 0.5066(8) -0.8143(13) 0.3543(9) 0.049(4) Uani 1 1 d . . .
C35 C 0.4096(10) -0.3087(13) 0.1048(9) 0.056(4) Uani 1 1 d . . .
H35A H 0.3716 -0.2711 0.0968 0.067 Uiso 1 1 calc R . .
C36 C 0.4137(8) -0.4005(12) 0.1542(7) 0.042(3) Uani 1 1 d . . .
H36A H 0.3783 -0.4234 0.1792 0.050 Uiso 1 1 calc R . .
C33 C 0.5174(9) -0.3284(13) 0.0787(9) 0.055(4) Uani 1 1 d . . .
H33A H 0.5527 -0.3057 0.0533 0.066 Uiso 1 1 calc R . .
C34 C 0.4639(9) -0.2732(15) 0.0669(8) 0.058(4) Uani 1 1 d . . .
H34A H 0.4618 -0.2118 0.0342 0.070 Uiso 1 1 calc R . .
C3 C 0.2077(8) -0.8052(17) 0.4216(9) 0.059(4) Uani 1 1 d . . .
H3A H 0.1801 -0.7435 0.4307 0.071 Uiso 1 1 calc R . .
C9 C 0.4625(11) -1.1862(15) 0.2956(11) 0.076(7) Uani 1 1 d . . .
H9A H 0.4862 -1.1669 0.3378 0.091 Uiso 1 1 calc R . .
H9B H 0.4822 -1.2539 0.2733 0.091 Uiso 1 1 calc R . .
C27 C 0.5643(9) -0.8676(15) 0.3468(11) 0.058(4) Uani 1 1 d . . .
C6 C 0.2893(7) -0.9877(14) 0.3920(8) 0.050(4) Uani 1 1 d . . .
C5 C 0.2441(9) -0.9976(17) 0.4474(10) 0.069(5) Uani 1 1 d . . .
H5A H 0.2426 -1.0666 0.4742 0.082 Uiso 1 1 calc R . .
C32 C 0.5225(8) -0.4203(13) 0.1282(8) 0.048(4) Uani 1 1 d . . .
N1 N 0.3630(8) -1.1099(12) 0.3230(8) 0.060(4) Uani 1 1 d . . .
C8 C 0.3953(11) -1.2197(18) 0.3171(13) 0.080(7) Uani 1 1 d . . .
H8A H 0.3761 -1.2695 0.2814 0.096 Uiso 1 1 calc R . .
H8B H 0.3951 -1.2616 0.3619 0.096 Uiso 1 1 calc R . .
C42 C 0.5470(8) -0.5106(14) 0.4156(9) 0.051(4) Uani 1 1 d . . .
H42A H 0.5236 -0.5785 0.4241 0.061 Uiso 1 1 calc R . .
N6 N 0.5668(6) -0.4896(10) 0.3490(7) 0.042(3) Uani 1 1 d . . .
C41 C 0.5595(8) -0.4373(15) 0.4709(8) 0.054(4) Uani 1 1 d . . .
H41A H 0.5450 -0.4561 0.5160 0.064 Uiso 1 1 calc R . .
C11 C 0.5207(8) -0.9663(18) 0.1641(11) 0.070(5) Uani 1 1 d . . .
C31 C 0.5857(8) -0.4743(15) 0.1374(9) 0.053(4) Uani 1 1 d . . .
H31A H 0.6149 -0.4611 0.1019 0.063 Uiso 1 1 calc R . .
C4 C 0.2034(8) -0.9089(17) 0.4618(10) 0.061(4) Uani 1 1 d . . .
H4A H 0.1735 -0.9167 0.4973 0.073 Uiso 1 1 calc R . .
C38 C 0.6003(8) -0.3902(14) 0.3384(8) 0.050(4) Uani 1 1 d . . .
H38A H 0.6141 -0.3732 0.2929 0.059 Uiso 1 1 calc R . .
C29 C 0.6577(10) -0.7141(19) 0.2102(12) 0.076(5) Uani 1 1 d . . .
H29A H 0.6473 -0.7541 0.1663 0.091 Uiso 1 1 calc R . .
H29B H 0.6969 -0.7467 0.2272 0.091 Uiso 1 1 calc R . .
C30 C 0.6665(7) -0.587(2) 0.1956(11) 0.075(6) Uani 1 1 d . . .
H30A H 0.6896 -0.5764 0.1519 0.090 Uiso 1 1 calc R . .
H30B H 0.6893 -0.5498 0.2339 0.090 Uiso 1 1 calc R . .
C10 C 0.5111(9) -1.064(2) 0.2131(13) 0.078(7) Uani 1 1 d . . .
H10A H 0.5447 -1.1152 0.2191 0.094 Uiso 1 1 calc R . .
C7 C 0.3267(10) -1.0963(14) 0.3783(10) 0.062(5) Uani 1 1 d . . .
H7A H 0.3243 -1.1580 0.4109 0.074 Uiso 1 1 calc R . .
C19 C 0.2547(16) -1.111(4) 0.046(2) 0.136(15) Uani 1 1 d . . .
H19A H 0.2306 -1.1320 0.0070 0.163 Uiso 1 1 calc R . .
C17 C 0.2841(12) -1.124(2) 0.1672(15) 0.098(8) Uani 1 1 d . . .
H17A H 0.2785 -1.1578 0.2118 0.118 Uiso 1 1 calc R . .
C18 C 0.2436(12) -1.167(3) 0.116(2) 0.140(17) Uani 1 1 d . . .
H18A H 0.2131 -1.2240 0.1242 0.168 Uiso 1 1 calc R . .
O8 O 0.3635(7) -0.6459(11) 0.3942(7) 0.059(3) Uani 1 1 d . . .
C15 C 0.4959(8) -0.7771(18) 0.1113(9) 0.062(5) Uani 1 1 d . . .
H15A H 0.4689 -0.7131 0.1060 0.074 Uiso 1 1 calc R . .
C16 C 0.4807(8) -0.8655(17) 0.1597(9) 0.054(4) Uani 1 1 d . . .
C13 C 0.5884(11) -0.876(3) 0.0743(15) 0.102(9) Uani 1 1 d . . .
H13A H 0.6231 -0.8814 0.0448 0.122 Uiso 1 1 calc R . .
C14 C 0.5500(9) -0.781(2) 0.0704(11) 0.081(6) Uani 1 1 d . . .
H14A H 0.5597 -0.7182 0.0405 0.098 Uiso 1 1 calc R . .
C20 C 0.3000(13) -1.031(3) 0.0405(13) 0.109(9) Uani 1 1 d . . .
H20A H 0.3084 -0.9954 -0.0029 0.130 Uiso 1 1 calc R . .
C21 C 0.3338(11) -1.0012(19) 0.0987(12) 0.078(6) Uani 1 1 d . . .
H21A H 0.3639 -0.9430 0.0917 0.094 Uiso 1 1 calc R . .
C12 C 0.5752(10) -0.966(2) 0.1236(15) 0.090(9) Uani 1 1 d . . .
H12A H 0.6037 -1.0280 0.1293 0.108 Uiso 1 1 calc R . .
C40 C 0.5929(10) -0.3370(14) 0.4606(10) 0.059(5) Uani 1 1 d . . .
H40A H 0.6008 -0.2857 0.4980 0.071 Uiso 1 1 calc R . .
C39 C 0.6152(8) -0.3118(15) 0.3927(13) 0.065(5) Uani 1 1 d . . .
H39A H 0.6393 -0.2448 0.3841 0.078 Uiso 1 1 calc R . .
O2 O 0.4300(4) -0.8548(9) 0.2004(5) 0.044(2) Uani 1 1 d . . .
N9 N 0.256(2) -0.440(8) 0.284(3) 1.2(3) Uani 1 1 d D . .
O13 O 0.2406(15) -0.434(3) 0.3628(17) 0.211(14) Uani 1 1 d D . .
O14 O 0.3057(16) -0.323(2) 0.4863(19) 0.186(12) Uani 1 1 d . . .
O12 O 0.206(3) -0.378(5) 0.237(2) 0.72(2) Uani 1 1 d D . .

loop_
_atom_site_aniso_label
_atom_site_aniso_U_11
_atom_site_aniso_U_22
_atom_site_aniso_U_33
_atom_site_aniso_U_23
_atom_site_aniso_U_13
_atom_site_aniso_U_12
Nd1 0.0415(4) 0.0345(4) 0.0370(4) 0.0048(4) -0.0004(5) -0.0049(3)
Zn1 0.0546(10) 0.0386(9) 0.0425(13) -0.0045(8) -0.0053(9) 0.0011(7)
Zn2 0.0410(8) 0.0419(9) 0.0420(9) -0.0002(10) -0.0079(10) -0.0043(7)
O7 0.055(7) 0.062(7) 0.049(7) 0.006(6) -0.008(6) -0.018(6)
N8 0.054(7) 0.047(7) 0.043(8) 0.007(6) -0.012(6) -0.002(6)
O11 0.066(6) 0.064(6) 0.054(6) 0.002(7) 0.003(7) 0.027(5)
N2 0.056(8) 0.065(9) 0.063(11) -0.016(7) -0.019(8) 0.020(6)
N4 0.046(6) 0.056(7) 0.059(8) 0.000(9) -0.012(8) 0.005(5)
O3 0.045(5) 0.037(5) 0.052(6) 0.009(5) -0.009(5) 0.003(4)
O4 0.045(5) 0.040(5) 0.034(5) 0.007(4) -0.003(4) -0.004(4)
O5 0.049(5) 0.066(7) 0.051(6) 0.011(6) 0.004(6) -0.012(6)
C23 0.078(11) 0.040(8) 0.046(10) 0.012(7) -0.017(8) -0.019(9)
O6 0.098(9) 0.091(9) 0.050(7) 0.016(7) -0.041(7) -0.044(8)
C28 0.056(10) 0.050(11) 0.106(17) -0.019(10) -0.045(11) 0.016(8)
N7 0.057(8) 0.063(9) 0.053(9) 0.016(7) -0.003(7) -0.011(7)
N5 0.037(6) 0.054(8) 0.063(9) 0.007(7) 0.000(6) -0.009(6)
N3 0.041(6) 0.048(8) 0.065(10) -0.014(7) 0.002(6) -0.009(6)
C25 0.14(2) 0.034(10) 0.103(18) 0.028(11) -0.068(17) -0.011(13)
C26 0.105(18) 0.050(12) 0.13(2) 0.008(14) -0.071(18) 0.011(13)
C24 0.14(2) 0.047(10) 0.064(12) 0.018(9) -0.041(13) -0.031(13)
O1 0.059(6) 0.032(5) 0.032(5) 0.003(4) 0.004(5) -0.011(4)
C37 0.047(7) 0.024(6) 0.034(7) 0.004(5) -0.002(6) -0.003(6)
O9 0.083(8) 0.078(9) 0.057(8) -0.032(7) -0.005(6) 0.009(7)
O10 0.074(7) 0.033(6) 0.053(7) 0.001(5) -0.006(6) -0.002(5)
C1 0.047(8) 0.034(8) 0.042(8) 0.000(6) -0.006(7) -0.003(6)
C2 0.044(8) 0.056(9) 0.042(8) 0.005(7) -0.006(7) -0.001(8)
C22 0.060(10) 0.034(8) 0.053(10) -0.001(7) -0.029(8) -0.010(7)
C35 0.091(12) 0.036(8) 0.040(9) -0.003(7) -0.013(9) 0.006(8)
C36 0.064(9) 0.027(7) 0.035(8) -0.002(6) 0.002(7) -0.007(7)
C33 0.073(11) 0.051(10) 0.040(9) 0.004(7) 0.003(8) -0.021(8)
C34 0.086(13) 0.044(9) 0.044(9) 0.011(7) 0.005(9) -0.010(9)
C3 0.048(9) 0.075(12) 0.055(10) -0.010(9) 0.002(8) -0.004(8)
C9 0.108(17) 0.042(10) 0.077(12) -0.020(9) -0.040(12) 0.043(10)
C27 0.065(11) 0.040(9) 0.071(12) -0.001(9) -0.023(10) -0.011(8)
C6 0.059(9) 0.051(9) 0.038(8) 0.003(7) -0.006(7) -0.020(8)
C5 0.079(12) 0.072(12) 0.056(10) 0.006(9) 0.001(10) -0.045(11)
C32 0.062(9) 0.038(8) 0.043(8) 0.002(7) 0.002(7) -0.021(7)
N1 0.091(10) 0.033(7) 0.055(9) -0.003(6) -0.005(8) 0.002(7)
C8 0.115(18) 0.044(11) 0.080(14) -0.019(10) -0.029(13) 0.028(11)
C42 0.061(9) 0.044(9) 0.048(10) 0.008(7) -0.008(8) -0.005(7)
N6 0.055(7) 0.029(6) 0.043(7) -0.001(5) -0.009(6) -0.001(6)
C41 0.070(10) 0.058(10) 0.033(8) 0.000(7) -0.003(8) 0.004(9)
C11 0.052(10) 0.075(13) 0.083(14) -0.038(11) -0.021(10) 0.014(10)
C31 0.048(8) 0.061(11) 0.050(10) 0.004(8) 0.008(8) -0.019(8)
C4 0.053(9) 0.070(12) 0.060(10) 0.007(9) 0.021(8) -0.015(9)
C38 0.065(9) 0.043(9) 0.040(8) 0.000(7) -0.013(7) 0.006(8)
C29 0.077(12) 0.077(13) 0.074(13) -0.006(11) -0.013(11) 0.020(11)
C30 0.029(7) 0.137(19) 0.059(11) -0.003(12) 0.002(7) -0.001(10)
C10 0.049(10) 0.087(14) 0.099(16) -0.042(13) -0.030(11) 0.032(10)
C7 0.098(14) 0.026(8) 0.062(11) 0.007(8) -0.009(11) -0.009(8)
C19 0.11(2) 0.18(3) 0.12(3) -0.11(3) -0.04(2) 0.06(2)
C17 0.108(18) 0.094(18) 0.092(17) -0.025(15) 0.007(15) 0.045(17)
C18 0.070(14) 0.15(3) 0.20(4) -0.14(3) -0.04(2) 0.031(15)
O8 0.085(9) 0.045(7) 0.048(7) 0.001(6) 0.005(7) -0.007(7)
C15 0.060(10) 0.073(12) 0.053(10) -0.022(9) 0.007(9) -0.015(9)
C16 0.051(9) 0.065(11) 0.048(10) -0.019(8) -0.010(8) 0.002(9)
C13 0.056(12) 0.17(3) 0.085(17) -0.046(19) 0.025(12) -0.003(17)
C14 0.062(11) 0.110(17) 0.072(13) -0.020(13) 0.011(10) -0.022(12)
C20 0.109(18) 0.14(2) 0.075(15) -0.074(17) -0.016(14) -0.011(18)
C21 0.092(14) 0.072(13) 0.070(14) -0.009(10) -0.022(12) 0.017(11)
C12 0.051(12) 0.101(19) 0.12(2) -0.063(17) -0.009(13) 0.020(13)
C40 0.079(11) 0.047(10) 0.053(11) -0.007(8) -0.023(10) 0.015(8)
C39 0.069(12) 0.046(10) 0.080(15) 0.014(9) -0.027(10) -0.006(8)
O2 0.040(5) 0.051(6) 0.041(6) -0.007(5) 0.000(5) -0.002(5)
N9 1.0(4) 0.7(2) 2.0(7) -1.0(4) 0.3(3) -0.512
O13 0.18(3) 0.24(3) 0.21(3) -0.05(3) 0.09(3) 0.01(3)
O14 0.20(3) 0.15(2) 0.21(3) 0.003(19) 0.00(3) -0.004(18)
O12 1.02(8) 0.86(7) 0.29(5) -0.27(5) 0.45(6) -0.798

loop_
_atom_type_symbol
_atom_type_description
_atom_type_scat_dispersion_real
_atom_type_scat_dispersion_imag
_atom_type_scat_source
C C 0.0181 0.0091 'International Tables Vol C Tables 4.2.6.8 and 6.1.1.4'
H H 0.0000 0.0000 'International Tables Vol C Tables 4.2.6.8 and 6.1.1.4'
O O 0.0492 0.0322 'International Tables Vol C Tables 4.2.6.8 and 6.1.1.4'
N N 0.0311 0.0180 'International Tables Vol C Tables 4.2.6.8 and 6.1.1.4'
Zn Zn -1.5491 0.6778 'International Tables Vol C Tables 4.2.6.8 and 6.1.1.4'
Nd Nd -3.1807 10.9079 'International Tables Vol C Tables 4.2.6.8 and 6.1.1.4'

loop_
_geom_angle_atom_site_label_1
_geom_angle_atom_site_label_2
_geom_angle_atom_site_label_3
_geom_angle
_geom_angle_site_symmetry_1
_geom_angle_site_symmetry_3
_geom_angle_publ_flag
O3 Nd1 O4 68.9(3) . . ?
O3 Nd1 O1 93.3(3) . . ?
O4 Nd1 O1 157.1(3) . . ?
O3 Nd1 O2 74.2(3) . . ?
O4 Nd1 O2 92.3(3) . . ?
O1 Nd1 O2 68.3(3) . . ?
O3 Nd1 O11 142.6(4) . . ?
O4 Nd1 O11 102.8(4) . . ?
O1 Nd1 O11 100.1(4) . . ?
O2 Nd1 O11 143.1(4) . . ?
O3 Nd1 O8 77.6(4) . . ?
O4 Nd1 O8 115.1(4) . . ?
O1 Nd1 O8 72.7(4) . . ?
O2 Nd1 O8 129.6(4) . . ?
O11 Nd1 O8 73.5(5) . . ?
O3 Nd1 O7 130.4(4) . . ?
O4 Nd1 O7 72.2(3) . . ?
O1 Nd1 O7 113.2(3) . . ?
O2 Nd1 O7 78.0(4) . . ?
O11 Nd1 O7 75.1(4) . . ?
O8 Nd1 O7 148.6(3) . . ?
O3 Nd1 O5 145.0(4) . . ?
O4 Nd1 O5 120.7(3) . . ?
O1 Nd1 O5 66.1(3) . . ?
O2 Nd1 O5 71.9(3) . . ?
O11 Nd1 O5 71.5(4) . . ?
O8 Nd1 O5 118.7(4) . . ?
O7 Nd1 O5 48.9(3) . . ?
O3 Nd1 O10 72.6(4) . . ?
O4 Nd1 O10 68.1(3) . . ?
O1 Nd1 O10 121.6(3) . . ?
O2 Nd1 O10 145.7(3) . . ?
O11 Nd1 O10 70.7(4) . . ?
O8 Nd1 O10 49.1(4) . . ?
O7 Nd1 O10 118.7(4) . . ?
O5 Nd1 O10 142.1(4) . . ?
O3 Nd1 Zn2 34.5(2) . . ?
O4 Nd1 Zn2 34.3(2) . . ?
O1 Nd1 Zn2 126.5(2) . . ?
O2 Nd1 Zn2 81.9(2) . . ?
O11 Nd1 Zn2 128.0(3) . . ?
O8 Nd1 Zn2 97.4(3) . . ?
O7 Nd1 Zn2 101.9(3) . . ?
O5 Nd1 Zn2 143.6(2) . . ?
O10 Nd1 Zn2 66.0(3) . . ?
O3 Nd1 Zn1 82.6(2) . . ?
O4 Nd1 Zn1 125.5(2) . . ?
O1 Nd1 Zn1 34.1(2) . . ?
O2 Nd1 Zn1 34.1(2) . . ?
O11 Nd1 Zn1 126.1(3) . . ?
O8 Nd1 Zn1 101.9(3) . . ?
O7 Nd1 Zn1 96.4(3) . . ?
O5 Nd1 Zn1 64.3(3) . . ?
O10 Nd1 Zn1 144.8(2) . . ?
Zn2 Nd1 Zn1 105.94(4) . . ?
O2 Zn1 O1 86.1(4) . . ?
O2 Zn1 N1 156.9(5) . . ?
O1 Zn1 N1 90.2(5) . . ?
O2 Zn1 N3 99.4(5) . . ?
O1 Zn1 N3 112.8(5) . . ?
N1 Zn1 N3 103.0(6) . . ?
O2 Zn1 N2 88.6(5) . . ?
O1 Zn1 N2 139.3(5) . . ?
N1 Zn1 N2 79.4(7) . . ?
N3 Zn1 N2 107.9(5) . . ?
O2 Zn1 Nd1 43.3(3) . . ?
O1 Zn1 Nd1 42.8(3) . . ?
N1 Zn1 Nd1 129.0(4) . . ?
N3 Zn1 Nd1 112.1(4) . . ?
N2 Zn1 Nd1 120.4(4) . . ?
O4 Zn2 O3 85.2(4) . . ?
O4 Zn2 N5 90.1(5) . . ?
O3 Zn2 N5 158.2(5) . . ?
O4 Zn2 N6 111.8(4) . . ?
O3 Zn2 N6 100.9(5) . . ?
N5 Zn2 N6 100.6(5) . . ?
O4 Zn2 N4 136.5(5) . . ?
O3 Zn2 N4 88.3(5) . . ?
N5 Zn2 N4 80.5(6) . . ?
N6 Zn2 N4 111.7(6) . . ?
O4 Zn2 Nd1 42.8(3) . . ?
O3 Zn2 Nd1 42.4(3) . . ?
N5 Zn2 Nd1 129.3(4) . . ?
N6 Zn2 Nd1 112.4(4) . . ?
N4 Zn2 Nd1 118.0(3) . . ?
N7 O7 Nd1 97.6(9) . . ?
O9 N8 O10 120.9(13) . . ?
O9 N8 O8 121.6(14) . . ?
O10 N8 O8 117.5(13) . . ?
N9 O11 Nd1 161(2) . . ?
C10 N2 C9 121.2(17) . . ?
C10 N2 Zn1 125.8(14) . . ?
C9 N2 Zn1 112.9(13) . . ?
C28 N4 C29 123.1(16) . . ?
C28 N4 Zn2 124.4(14) . . ?
C29 N4 Zn2 112.5(12) . . ?
C22 O3 Zn2 124.5(10) . . ?
C22 O3 Nd1 129.8(9) . . ?
Zn2 O3 Nd1 103.1(4) . . ?
C37 O4 Zn2 123.2(8) . . ?
C37 O4 Nd1 133.7(8) . . ?
Zn2 O4 Nd1 102.8(4) . . ?
N7 O5 Nd1 96.4(8) . . ?
C22 C23 C24 120(2) . . ?
N4 C28 C27 127.4(16) . . ?
O6 N7 O7 122.1(13) . . ?
O6 N7 O5 120.7(13) . . ?
O7 N7 O5 117.1(13) . . ?
C31 N5 C30 122.9(15) . . ?
C31 N5 Zn2 126.8(11) . . ?
C30 N5 Zn2 109.6(11) . . ?
C21 N3 C17 109.4(19) . . ?
C21 N3 Zn1 125.5(13) . . ?
C17 N3 Zn1 125.1(16) . . ?
C24 C25 C26 118.8(18) . . ?
C25 C26 C27 121(2) . . ?
C25 C24 C23 123(2) . . ?
C1 O1 Zn1 124.9(8) . . ?
C1 O1 Nd1 132.0(8) . . ?
Zn1 O1 Nd1 103.1(4) . . ?
O4 C37 C36 117.7(12) . . ?
O4 C37 C32 124.1(12) . . ?
C36 C37 C32 118.2(13) . . ?
N8 O10 Nd1 96.2(8) . . ?
O1 C1 C2 121.2(13) . . ?
O1 C1 C6 124.3(13) . . ?
C2 C1 C6 114.5(14) . . ?
C3 C2 C1 123.0(16) . . ?
O3 C22 C27 124.0(17) . . ?
O3 C22 C23 117.7(16) . . ?
C27 C22 C23 118.3(15) . . ?
C36 C35 C34 119.6(17) . . ?
C37 C36 C35 120.7(15) . . ?
C34 C33 C32 121.9(16) . . ?
C33 C34 C35 119.3(15) . . ?
C2 C3 C4 121.8(17) . . ?
N2 C9 C8 112.6(15) . . ?
C22 C27 C28 124.9(17) . . ?
C22 C27 C26 119(2) . . ?
C28 C27 C26 116(2) . . ?
C1 C6 C5 121.0(16) . . ?
C1 C6 C7 123.7(15) . . ?
C5 C6 C7 115.3(15) . . ?
C4 C5 C6 121.6(17) . . ?
C33 C32 C37 120.3(16) . . ?
C33 C32 C31 116.8(15) . . ?
C37 C32 C31 123.0(13) . . ?
C7 N1 C8 116.9(17) . . ?
C7 N1 Zn1 127.4(11) . . ?
C8 N1 Zn1 115.6(14) . . ?
N1 C8 C9 105.1(18) . . ?
N6 C42 C41 123.2(15) . . ?
C42 N6 C38 116.9(13) . . ?
C42 N6 Zn2 121.6(10) . . ?
C38 N6 Zn2 121.5(10) . . ?
C40 C41 C42 120.1(16) . . ?
C12 C11 C16 118(2) . . ?
C12 C11 C10 117.8(19) . . ?
C16 C11 C10 123.8(18) . . ?
N5 C31 C32 125.3(15) . . ?
C5 C4 C3 117.9(16) . . ?
N6 C38 C39 122.9(16) . . ?
N4 C29 C30 113.8(16) . . ?
C29 C30 N5 106.0(14) . . ?
N2 C10 C11 127.6(17) . . ?
N1 C7 C6 123.6(15) . . ?
C20 C19 C18 118(3) . . ?
N3 C17 C18 131(3) . . ?
C17 C18 C19 112(3) . . ?
N8 O8 Nd1 97.2(9) . . ?
C14 C15 C16 122(2) . . ?
O2 C16 C15 120.2(16) . . ?
O2 C16 C11 121.8(18) . . ?
C15 C16 C11 118.0(18) . . ?
C14 C13 C12 119(2) . . ?
C13 C14 C15 120(2) . . ?
C19 C20 C21 119(3) . . ?
N3 C21 C20 129(2) . . ?
C11 C12 C13 122(2) . . ?
C41 C40 C39 119.0(16) . . ?
C38 C39 C40 117.8(16) . . ?
C16 O2 Zn1 126.2(11) . . ?
C16 O2 Nd1 129.5(10) . . ?
Zn1 O2 Nd1 102.6(4) . . ?
O12 N9 O13 112(3) . . ?
O12 N9 O11 129(3) . . ?
O13 N9 O11 112(5) . . ?

loop_
_geom_bond_atom_site_label_1
_geom_bond_atom_site_label_2
_geom_bond_distance
_geom_bond_site_symmetry_2
_geom_bond_publ_flag
Nd1 O3 2.422(9) . ?
Nd1 O4 2.441(9) . ?
Nd1 O1 2.449(9) . ?
Nd1 O2 2.466(10) . ?
Nd1 O11 2.460(9) . ?
Nd1 O8 2.597(13) . ?
Nd1 O7 2.593(12) . ?
Nd1 O5 2.619(11) . ?
Nd1 O10 2.625(11) . ?
Nd1 Zn2 3.4991(17) . ?
Nd1 Zn1 3.5119(19) . ?
Zn1 O2 2.019(10) . ?
Zn1 O1 2.023(10) . ?
Zn1 N1 2.027(15) . ?
Zn1 N3 2.034(14) . ?
Zn1 N2 2.067(13) . ?
Zn2 O4 2.024(9) . ?
Zn2 O3 2.037(10) . ?
Zn2 N5 2.045(14) . ?
Zn2 N6 2.055(12) . ?
Zn2 N4 2.054(12) . ?
O7 N7 1.265(18) . ?
N8 O9 1.238(18) . ?
N8 O10 1.265(17) . ?
N8 O8 1.275(18) . ?
O11 N9 1.51(4) . ?
N2 C10 1.21(3) . ?
N2 C9 1.45(2) . ?
N4 C28 1.31(3) . ?
N4 C29 1.40(3) . ?
O3 C22 1.353(18) . ?
O4 C37 1.374(15) . ?
O5 N7 1.263(17) . ?
C23 C22 1.41(3) . ?
C23 C24 1.41(3) . ?
O6 N7 1.244(17) . ?
C28 C27 1.39(3) . ?
N5 C31 1.26(2) . ?
N5 C30 1.49(2) . ?
N3 C21 1.32(3) . ?
N3 C17 1.35(3) . ?
C25 C24 1.36(4) . ?
C25 C26 1.36(4) . ?
C26 C27 1.48(3) . ?
O1 C1 1.323(17) . ?
C37 C36 1.39(2) . ?
C37 C32 1.40(2) . ?
C1 C2 1.42(2) . ?
C1 C6 1.43(2) . ?
C2 C3 1.37(2) . ?
C22 C27 1.38(3) . ?
C35 C36 1.40(2) . ?
C35 C34 1.42(3) . ?
C33 C34 1.32(3) . ?
C33 C32 1.40(2) . ?
C3 C4 1.40(3) . ?
C9 C8 1.54(3) . ?
C6 C5 1.43(2) . ?
C6 C7 1.49(3) . ?
C5 C4 1.36(3) . ?
C32 C31 1.49(2) . ?
N1 C7 1.31(2) . ?
N1 C8 1.42(2) . ?
C42 N6 1.35(2) . ?
C42 C41 1.36(2) . ?
N6 C38 1.35(2) . ?
C41 C40 1.35(2) . ?
C11 C12 1.40(3) . ?
C11 C16 1.43(3) . ?
C11 C10 1.45(3) . ?
C38 C39 1.39(3) . ?
C29 C30 1.47(3) . ?
C19 C20 1.33(5) . ?
C19 C18 1.48(5) . ?
C17 C18 1.39(4) . ?
C15 C14 1.39(3) . ?
C15 C16 1.39(3) . ?
C16 O2 1.34(2) . ?
C13 C14 1.35(4) . ?
C13 C12 1.41(4) . ?
C20 C21 1.36(3) . ?
C40 C39 1.40(3) . ?
N9 O12 1.55(5) . ?
N9 O13 1.53(4) . ?
